data_7105793
loop_
_publ_author_name
'Mason Stewart'
'Curtis Moore'
'Treffly Ditri'
'Liezel Labios'
'Arnold Rheingold'
'Joshua Figueroa'

_publ_section_title
;
 Electrophilic functionalization of well-behaved manganese monoanions
 supported by m-terphenyl isocyanides
;
_journal_name_full Chem.Commun.
_journal_page_first 406
_journal_paper_doi 10.1039/c0cc02742a
_journal_volume 47
_journal_year 2011
_chemical_formula_sum 'C65 H74 Br Mn N2 O3'
_chemical_formula_weight 1066.11
_chemical_name_common BrMn(CO)3(CNArDipp2)2
_chemical_name_systematic
;
?
;
_space_group_IT_number 15
_symmetry_cell_setting monoclinic
_symmetry_space_group_name_Hall '-C 2yc'
_symmetry_space_group_name_H-M 'C 1 2/c 1'
_atom_sites_solution_hydrogens geom
_atom_sites_solution_primary direct
_atom_sites_solution_secondary difmap
_audit_creation_method SHELXL-97
_cell_angle_alpha 90.00
_cell_angle_beta 108.9770(10)
_cell_angle_gamma 90.00
_cell_formula_units_Z 8
_cell_length_a 23.9872(18)
_cell_length_b 23.8244(18)
_cell_length_c 21.3103(16)
_cell_measurement_reflns_used 6001
_cell_measurement_temperature 100(2)
_cell_measurement_theta_max 24.26
_cell_measurement_theta_min 2.65
_cell_volume 11516.5(15)
_computing_cell_refinement 'Bruker SAINT'
_computing_data_collection 'Bruker APEX2'
_computing_data_reduction 'Bruker SAINT'
_computing_molecular_graphics 'Bruker SHELXTL'
_computing_publication_material 'Bruker SHELXTL'
_computing_structure_refinement 'SHELXL-97 (Sheldrick, 2008)'
_computing_structure_solution 'SHELXS-97 (Sheldrick, 2008)'
_diffrn_ambient_temperature 100(2)
_diffrn_measured_fraction_theta_full 0.998
_diffrn_measured_fraction_theta_max 0.997
_diffrn_measurement_device_type 'Bruker APEX-II CCD'
_diffrn_measurement_method '\f and \w scans'
_diffrn_radiation_monochromator graphite
_diffrn_radiation_source 'fine-focus sealed tube'
_diffrn_radiation_type MoK\a
_diffrn_radiation_wavelength 0.71073
_diffrn_reflns_av_R_equivalents 0.0729
_diffrn_reflns_av_sigmaI/netI 0.0793
_diffrn_reflns_limit_h_max 27
_diffrn_reflns_limit_h_min -28
_diffrn_reflns_limit_k_max 28
_diffrn_reflns_limit_k_min -28
_diffrn_reflns_limit_l_max 25
_diffrn_reflns_limit_l_min -25
_diffrn_reflns_number 40670
_diffrn_reflns_theta_full 25.00
_diffrn_reflns_theta_max 25.37
_diffrn_reflns_theta_min 1.24
_exptl_absorpt_coefficient_mu 0.969
_exptl_absorpt_correction_T_max 0.9009
_exptl_absorpt_correction_T_min 0.7799
_exptl_absorpt_correction_type multi-scan
_exptl_absorpt_process_details SADABS
_exptl_crystal_colour Yellow
_exptl_crystal_density_diffrn 1.230
_exptl_crystal_density_meas ?
_exptl_crystal_density_method .
_exptl_crystal_description Block
_exptl_crystal_F_000 4496
_exptl_crystal_size_max 0.27
_exptl_crystal_size_mid 0.16
_exptl_crystal_size_min 0.11
_refine_diff_density_max 0.327
_refine_diff_density_min -0.588
_refine_diff_density_rms 0.085
_refine_ls_extinction_method none
_refine_ls_goodness_of_fit_ref 1.032
_refine_ls_hydrogen_treatment constr
_refine_ls_matrix_type full
_refine_ls_number_parameters 699
_refine_ls_number_reflns 10536
_refine_ls_number_restraints 0
_refine_ls_restrained_S_all 1.032
_refine_ls_R_factor_all 0.0934
_refine_ls_R_factor_gt 0.0471
_refine_ls_shift/su_max 0.001
_refine_ls_shift/su_mean 0.000
_refine_ls_structure_factor_coef Fsqd
_refine_ls_weighting_details 'calc w=1/[\s^2^(Fo^2^)+(0.0594P)^2^+0.0000P] where P=(Fo^2^+2Fc^2^)/3'
_refine_ls_weighting_scheme calc
_refine_ls_wR_factor_gt 0.1077
_refine_ls_wR_factor_ref 0.1292
_reflns_number_gt 6722
_reflns_number_total 10536
_reflns_threshold_expression >2\s(I)
_cod_data_source_file C0CC02742A.TXT
_cod_data_source_block jfig267
_cod_depositor_comments
;
The following automatic conversions were performed:
'_symmetry_cell_setting' value 'Monoclinic' changed to 'monoclinic'
according to '/home/saulius/struct/CIF-dictionaries/cif_core.dic'
dictionary named 'cif_core.dic' version 2.4.1 from 2010-06-29.

Automatic conversion script
Id: cif_fix_enum 1527 2010-12-29 10:47:43Z saulius 
;
_cod_original_sg_symbol_H-M C2/c
_cod_database_code 7105793

loop_
_symmetry_equiv_pos_as_xyz
'x, y, z'
'-x, y, -z+1/2'
'x+1/2, y+1/2, z'
'-x+1/2, y+1/2, -z+1/2'
'-x, -y, -z'
'x, -y, z-1/2'
'-x+1/2, -y+1/2, -z'
'x+1/2, -y+1/2, z-1/2'

loop_
_atom_site_label
_atom_site_type_symbol
_atom_site_fract_x
_atom_site_fract_y
_atom_site_fract_z
_atom_site_U_iso_or_equiv
_atom_site_adp_type
_atom_site_occupancy
_atom_site_symmetry_multiplicity
_atom_site_calc_flag
_atom_site_refinement_flags
_atom_site_disorder_assembly
_atom_site_disorder_group
Mn1 Mn 0.5000 0.43801(2) 0.2500 0.02680(18) Uani 1 2 d S . .
Mn2 Mn 0.0000 0.43305(3) 0.2500 0.02548(18) Uani 1 2 d S . .
Br1 Br 0.4636(2) 0.4388(3) 0.3383(2) 0.0204(7) Uani 0.25 1 d P . .
Br2 Br 0.02358(13) 0.50082(11) 0.33616(12) 0.0211(5) Uani 0.35 1 d P . .
Br1B Br 0.4078(2) 0.4386(2) 0.1657(2) 0.0208(8) Uani 0.25 1 d P . .
Br2B Br 0.0220(4) 0.3722(3) 0.3404(3) 0.0201(12) Uani 0.15 1 d P . .
O1 O 0.37874(17) 0.4375(2) 0.1444(3) 0.0326(12) Uani 0.75 1 d P . .
O2 O 0.03141(18) 0.34877(14) 0.3613(2) 0.0302(10) Uani 0.85 1 d P . .
O1B O 0.44617(18) 0.4422(2) 0.3610(2) 0.0291(10) Uani 0.75 1 d P . .
O2B O 0.0232(2) 0.52367(19) 0.3578(2) 0.0298(12) Uani 0.65 1 d P . .
N1 N 0.5000 0.30870(12) 0.2500 0.0176(7) Uani 1 2 d S . .
N2 N 0.5000 0.56706(12) 0.2500 0.0154(7) Uani 1 2 d S . .
N3 N 0.12970(10) 0.43291(9) 0.25547(10) 0.0168(5) Uani 1 1 d . . .
C1O C 0.4249(7) 0.4371(9) 0.1845(7) 0.033(4) Uani 0.75 1 d P . .
C2O C 0.0192(7) 0.3811(6) 0.3188(5) 0.029(3) Uani 0.85 1 d P . .
C1OB C 0.4663(9) 0.4385(10) 0.3194(8) 0.037(5) Uani 0.75 1 d P . .
C2OB C 0.0134(8) 0.4910(7) 0.3162(7) 0.039(5) Uani 0.65 1 d P . .
C1 C 0.5000 0.35751(17) 0.2500 0.0191(9) Uani 1 2 d S . .
C2 C 0.5000 0.51822(17) 0.2500 0.0192(9) Uani 1 2 d S . .
C3 C 0.08076(13) 0.43348(11) 0.25341(13) 0.0205(6) Uani 1 1 d . . .
C4 C 0.5000 0.24958(15) 0.2500 0.0183(9) Uani 1 2 d S . .
C5 C 0.47048(12) 0.22145(10) 0.19066(13) 0.0179(6) Uani 1 1 d . . .
C6 C 0.47089(13) 0.16323(11) 0.19214(14) 0.0222(7) Uani 1 1 d . . .
H6 H 0.4509 0.1428 0.1530 0.027 Uiso 1 1 calc R . .
C7 C 0.5000 0.13445(16) 0.2500 0.0236(10) Uani 1 2 d S . .
H7 H 0.5000 0.0946 0.2500 0.028 Uiso 1 2 calc SR . .
C8 C 0.43988(12) 0.25355(11) 0.12878(13) 0.0194(6) Uani 1 1 d . . .
C9 C 0.47134(13) 0.26757(11) 0.08536(14) 0.0233(7) Uani 1 1 d . . .
C10 C 0.44270(14) 0.29991(12) 0.02988(15) 0.0313(8) Uani 1 1 d . . .
H10 H 0.4631 0.3102 0.0002 0.038 Uiso 1 1 calc R . .
C11 C 0.38523(15) 0.31723(13) 0.01726(15) 0.0337(8) Uani 1 1 d . . .
H11 H 0.3668 0.3401 -0.0203 0.040 Uiso 1 1 calc R . .
C12 C 0.35439(14) 0.30149(12) 0.05881(15) 0.0293(7) Uani 1 1 d . . .
H12 H 0.3145 0.3129 0.0490 0.035 Uiso 1 1 calc R . .
C13 C 0.38083(13) 0.26918(11) 0.11486(14) 0.0226(7) Uani 1 1 d . . .
C14 C 0.29472(17) 0.21324(15) 0.12155(19) 0.0551(11) Uani 1 1 d . . .
H14A H 0.2724 0.2021 0.1507 0.083 Uiso 1 1 calc R . .
H14B H 0.3106 0.1797 0.1068 0.083 Uiso 1 1 calc R . .
H14C H 0.2686 0.2332 0.0829 0.083 Uiso 1 1 calc R . .
C15 C 0.34511(13) 0.25153(12) 0.15913(15) 0.0284(7) Uani 1 1 d . . .
H15 H 0.3718 0.2297 0.1972 0.034 Uiso 1 1 calc R . .
C16 C 0.32260(16) 0.30179(14) 0.18736(17) 0.0439(9) Uani 1 1 d . . .
H16A H 0.3002 0.2888 0.2158 0.066 Uiso 1 1 calc R . .
H16B H 0.2969 0.3244 0.1510 0.066 Uiso 1 1 calc R . .
H16C H 0.3560 0.3246 0.2136 0.066 Uiso 1 1 calc R . .
C17 C 0.57717(14) 0.29833(14) 0.12408(16) 0.0414(9) Uani 1 1 d . . .
H17C H 0.6178 0.2853 0.1329 0.062 Uiso 1 1 calc R . .
H17A H 0.5727 0.3132 0.1650 0.062 Uiso 1 1 calc R . .
H17B H 0.5683 0.3279 0.0903 0.062 Uiso 1 1 calc R . .
C18 C 0.53494(13) 0.24959(12) 0.09924(15) 0.0304(7) Uani 1 1 d . . .
H18 H 0.5442 0.2208 0.1353 0.036 Uiso 1 1 calc R . .
C19 C 0.54493(16) 0.22239(15) 0.03894(18) 0.0503(10) Uani 1 1 d . . .
H19C H 0.5863 0.2111 0.0503 0.075 Uiso 1 1 calc R . .
H19B H 0.5353 0.2493 0.0022 0.075 Uiso 1 1 calc R . .
H19A H 0.5196 0.1893 0.0256 0.075 Uiso 1 1 calc R . .
C20 C 0.5000 0.62615(15) 0.2500 0.0158(9) Uani 1 2 d S . .
C21 C 0.50295(11) 0.65416(11) 0.19353(12) 0.0168(6) Uani 1 1 d . . .
C22 C 0.50311(12) 0.71239(11) 0.19495(13) 0.0204(6) Uani 1 1 d . . .
H22 H 0.5054 0.7328 0.1576 0.024 Uiso 1 1 calc R . .
C23 C 0.5000 0.74087(16) 0.2500 0.0244(10) Uani 1 2 d S . .
H23 H 0.5000 0.7807 0.2500 0.029 Uiso 1 2 calc SR . .
C24 C 0.50685(12) 0.62293(10) 0.13410(13) 0.0167(6) Uani 1 1 d . . .
C25 C 0.45533(13) 0.61391(11) 0.07965(13) 0.0208(7) Uani 1 1 d . . .
C26 C 0.46123(13) 0.58597(11) 0.02468(14) 0.0244(7) Uani 1 1 d . . .
H26 H 0.4272 0.5795 -0.0128 0.029 Uiso 1 1 calc R . .
C27 C 0.51540(14) 0.56750(11) 0.02352(14) 0.0264(7) Uani 1 1 d . . .
H27 H 0.5184 0.5485 -0.0145 0.032 Uiso 1 1 calc R . .
C28 C 0.56512(13) 0.57657(11) 0.07748(14) 0.0234(7) Uani 1 1 d . . .
H28 H 0.6022 0.5636 0.0762 0.028 Uiso 1 1 calc R . .
C29 C 0.56217(12) 0.60425(11) 0.13358(13) 0.0184(6) Uani 1 1 d . . .
C30 C 0.36576(15) 0.58789(15) 0.11007(17) 0.0477(10) Uani 1 1 d . . .
H30B H 0.3276 0.6017 0.1111 0.071 Uiso 1 1 calc R . .
H30C H 0.3908 0.5786 0.1552 0.071 Uiso 1 1 calc R . .
H30A H 0.3597 0.5543 0.0822 0.071 Uiso 1 1 calc R . .
C31 C 0.39572(13) 0.63338(12) 0.08151(14) 0.0258(7) Uani 1 1 d . . .
H31 H 0.4027 0.6664 0.1121 0.031 Uiso 1 1 calc R . .
C32 C 0.35364(14) 0.65226(14) 0.01425(15) 0.0401(9) Uani 1 1 d . . .
H32B H 0.3163 0.6646 0.0193 0.060 Uiso 1 1 calc R . .
H32A H 0.3462 0.6209 -0.0171 0.060 Uiso 1 1 calc R . .
H32C H 0.3714 0.6835 -0.0026 0.060 Uiso 1 1 calc R . .
C33 C 0.65000(13) 0.55980(12) 0.21873(15) 0.0318(8) Uani 1 1 d . . .
H33C H 0.6856 0.5681 0.2561 0.048 Uiso 1 1 calc R . .
H33B H 0.6610 0.5406 0.1838 0.048 Uiso 1 1 calc R . .
H33A H 0.6238 0.5356 0.2338 0.048 Uiso 1 1 calc R . .
C34 C 0.61827(12) 0.61444(11) 0.19142(13) 0.0215(7) Uani 1 1 d . . .
H34 H 0.6069 0.6328 0.2277 0.026 Uiso 1 1 calc R . .
C35 C 0.65943(13) 0.65469(13) 0.17135(15) 0.0334(8) Uani 1 1 d . . .
H35C H 0.6951 0.6610 0.2094 0.050 Uiso 1 1 calc R . .
H35B H 0.6392 0.6905 0.1570 0.050 Uiso 1 1 calc R . .
H35A H 0.6703 0.6382 0.1348 0.050 Uiso 1 1 calc R . .
C36 C 0.18885(11) 0.43081(10) 0.25714(13) 0.0167(6) Uani 1 1 d . . .
C37 C 0.23169(12) 0.41306(11) 0.31613(13) 0.0167(6) Uani 1 1 d . . .
C38 C 0.28908(12) 0.40995(11) 0.31603(14) 0.0206(7) Uani 1 1 d . . .
H38 H 0.3192 0.3979 0.3550 0.025 Uiso 1 1 calc R . .
C39 C 0.30360(12) 0.42404(11) 0.26030(13) 0.0205(7) Uani 1 1 d . . .
H39 H 0.3434 0.4211 0.2613 0.025 Uiso 1 1 calc R . .
C40 C 0.26091(12) 0.44238(11) 0.20325(13) 0.0204(6) Uani 1 1 d . . .
H40 H 0.2717 0.4524 0.1656 0.024 Uiso 1 1 calc R . .
C41 C 0.20225(12) 0.44628(11) 0.20049(13) 0.0182(6) Uani 1 1 d . . .
C42 C 0.15621(12) 0.46693(11) 0.13908(13) 0.0189(6) Uani 1 1 d . . .
C43 C 0.13186(12) 0.42988(12) 0.08564(14) 0.0252(7) Uani 1 1 d . . .
C44 C 0.09041(13) 0.45126(13) 0.02842(14) 0.0293(7) Uani 1 1 d . . .
H44 H 0.0733 0.4270 -0.0082 0.035 Uiso 1 1 calc R . .
C45 C 0.07387(13) 0.50694(13) 0.02405(14) 0.0294(7) Uani 1 1 d . . .
H45 H 0.0457 0.5207 -0.0155 0.035 Uiso 1 1 calc R . .
C46 C 0.09782(12) 0.54254(13) 0.07640(14) 0.0260(7) Uani 1 1 d . . .
H46 H 0.0859 0.5808 0.0728 0.031 Uiso 1 1 calc R . .
C47 C 0.13933(12) 0.52362(12) 0.13475(13) 0.0204(6) Uani 1 1 d . . .
C48 C 0.21532(12) 0.39854(11) 0.37619(13) 0.0193(6) Uani 1 1 d . . .
C49 C 0.21244(12) 0.44124(12) 0.42058(13) 0.0229(7) Uani 1 1 d . . .
C50 C 0.19525(14) 0.42717(12) 0.47507(14) 0.0299(7) Uani 1 1 d . . .
H50 H 0.1931 0.4555 0.5055 0.036 Uiso 1 1 calc R . .
C51 C 0.18136(13) 0.37223(13) 0.48515(15) 0.0322(8) Uani 1 1 d . . .
H51 H 0.1692 0.3632 0.5221 0.039 Uiso 1 1 calc R . .
C52 C 0.18516(13) 0.33083(13) 0.44193(14) 0.0283(7) Uani 1 1 d . . .
H52 H 0.1761 0.2932 0.4499 0.034 Uiso 1 1 calc R . .
C53 C 0.20203(12) 0.34257(11) 0.38667(13) 0.0213(7) Uani 1 1 d . . .
C54 C 0.11926(15) 0.58663(14) 0.22012(17) 0.0409(9) Uani 1 1 d . . .
H54C H 0.1374 0.6130 0.2563 0.061 Uiso 1 1 calc R . .
H54A H 0.1025 0.5549 0.2372 0.061 Uiso 1 1 calc R . .
H54B H 0.0879 0.6057 0.1853 0.061 Uiso 1 1 calc R . .
C55 C 0.16590(13) 0.56522(11) 0.19136(14) 0.0244(7) Uani 1 1 d . . .
H55 H 0.1967 0.5449 0.2274 0.029 Uiso 1 1 calc R . .
C56 C 0.19538(14) 0.61475(12) 0.17005(15) 0.0349(8) Uani 1 1 d . . .
H56C H 0.2117 0.6401 0.2078 0.052 Uiso 1 1 calc R . .
H56B H 0.1662 0.6350 0.1341 0.052 Uiso 1 1 calc R . .
H56A H 0.2272 0.6011 0.1545 0.052 Uiso 1 1 calc R . .
C57 C 0.10407(19) 0.33339(15) 0.1109(2) 0.0612(11) Uani 1 1 d . . .
H57A H 0.1158 0.2938 0.1146 0.092 Uiso 1 1 calc R . .
H57B H 0.0650 0.3374 0.0775 0.092 Uiso 1 1 calc R . .
H57C H 0.1027 0.3467 0.1539 0.092 Uiso 1 1 calc R . .
C58 C 0.14846(14) 0.36786(12) 0.09045(15) 0.0317(8) Uani 1 1 d . . .
H58 H 0.1873 0.3641 0.1264 0.038 Uiso 1 1 calc R . .
C59 C 0.15590(19) 0.34432(15) 0.02733(18) 0.0580(11) Uani 1 1 d . . .
H59A H 0.1671 0.3047 0.0340 0.087 Uiso 1 1 calc R . .
H59C H 0.1867 0.3653 0.0166 0.087 Uiso 1 1 calc R . .
H59B H 0.1186 0.3478 -0.0092 0.087 Uiso 1 1 calc R . .
C60 C 0.17785(18) 0.54102(15) 0.4043(3) 0.0823(16) Uani 1 1 d . . .
H60A H 0.1429 0.5281 0.3685 0.123 Uiso 1 1 calc R . .
H60C H 0.1884 0.5789 0.3941 0.123 Uiso 1 1 calc R . .
H60B H 0.1693 0.5417 0.4462 0.123 Uiso 1 1 calc R . .
C61 C 0.22804(14) 0.50192(12) 0.41034(15) 0.0306(8) Uani 1 1 d . . .
H61 H 0.2367 0.5035 0.3675 0.037 Uiso 1 1 calc R . .
C62 C 0.2819(2) 0.52216(19) 0.4638(3) 0.105(2) Uani 1 1 d . . .
H62A H 0.3148 0.4965 0.4676 0.157 Uiso 1 1 calc R . .
H62B H 0.2741 0.5233 0.5062 0.157 Uiso 1 1 calc R . .
H62C H 0.2921 0.5599 0.4528 0.157 Uiso 1 1 calc R . .
C63 C 0.14363(15) 0.27315(14) 0.30280(17) 0.0423(9) Uani 1 1 d . . .
H63A H 0.1466 0.2433 0.2724 0.063 Uiso 1 1 calc R . .
H63C H 0.1187 0.3035 0.2775 0.063 Uiso 1 1 calc R . .
H63B H 0.1261 0.2580 0.3349 0.063 Uiso 1 1 calc R . .
C64 C 0.20500(13) 0.29601(12) 0.33962(15) 0.0277(7) Uani 1 1 d . . .
H64 H 0.2213 0.3122 0.3060 0.033 Uiso 1 1 calc R . .
C65 C 0.24626(15) 0.24850(13) 0.37593(17) 0.0450(9) Uani 1 1 d . . .
H65A H 0.2475 0.2193 0.3440 0.068 Uiso 1 1 calc R . .
H65B H 0.2316 0.2323 0.4098 0.068 Uiso 1 1 calc R . .
H65C H 0.2860 0.2635 0.3971 0.068 Uiso 1 1 calc R . .

loop_
_atom_site_aniso_label
_atom_site_aniso_U_11
_atom_site_aniso_U_22
_atom_site_aniso_U_33
_atom_site_aniso_U_23
_atom_site_aniso_U_13
_atom_site_aniso_U_12
Mn1 0.0406(4) 0.0127(3) 0.0245(4) 0.000 0.0069(3) 0.000
Mn2 0.0133(3) 0.0365(4) 0.0270(4) 0.000 0.0071(3) 0.000
Br1 0.0179(13) 0.0218(10) 0.023(2) -0.0017(17) 0.0080(13) 0.0035(9)
Br2 0.0218(12) 0.0201(9) 0.0200(15) 0.0017(8) 0.0048(11) 0.0016(8)
Br1B 0.018(2) 0.0208(9) 0.025(3) -0.0002(18) 0.0082(19) -0.002(2)
Br2B 0.0199(18) 0.010(3) 0.030(4) 0.005(2) 0.009(3) 0.0032(19)
O1 0.025(3) 0.038(2) 0.031(3) -0.0008(19) 0.004(2) -0.004(3)
O2 0.034(2) 0.021(2) 0.033(2) 0.0047(16) 0.0079(17) 0.0053(18)
O1B 0.030(3) 0.0325(19) 0.026(3) -0.0023(17) 0.0111(17) 0.0058(18)
O2B 0.039(2) 0.026(3) 0.023(3) -0.004(2) 0.009(2) 0.005(2)
N1 0.0210(19) 0.0129(18) 0.0216(19) 0.000 0.0106(15) 0.000
N2 0.0212(18) 0.0130(18) 0.0106(16) 0.000 0.0032(14) 0.000
N3 0.0143(13) 0.0201(12) 0.0164(12) -0.0024(10) 0.0054(10) -0.0007(10)
C1O 0.045(10) 0.022(3) 0.039(9) 0.002(6) 0.023(7) 0.003(6)
C2O 0.020(3) 0.022(5) 0.047(8) -0.003(4) 0.014(6) -0.004(3)
C1OB 0.032(5) 0.024(3) 0.045(11) -0.007(7) 0.000(6) -0.001(3)
C2OB 0.012(6) 0.069(10) 0.029(9) 0.020(6) -0.002(6) 0.009(5)
C1 0.020(2) 0.024(2) 0.013(2) 0.000 0.0054(18) 0.000
C2 0.019(2) 0.023(2) 0.015(2) 0.000 0.0057(18) 0.000
C3 0.0195(17) 0.0227(15) 0.0174(15) 0.0021(12) 0.0033(13) 0.0001(13)
C4 0.020(2) 0.014(2) 0.025(2) 0.000 0.0117(19) 0.000
C5 0.0200(16) 0.0143(14) 0.0235(16) 0.0013(12) 0.0126(13) -0.0005(12)
C6 0.0275(17) 0.0176(15) 0.0249(17) -0.0080(12) 0.0133(14) -0.0049(13)
C7 0.030(3) 0.016(2) 0.029(3) 0.000 0.015(2) 0.000
C8 0.0272(17) 0.0123(14) 0.0199(16) -0.0027(11) 0.0094(14) -0.0013(12)
C9 0.0265(17) 0.0196(15) 0.0265(17) -0.0012(13) 0.0125(14) -0.0018(13)
C10 0.038(2) 0.0312(18) 0.0302(19) 0.0071(14) 0.0183(16) 0.0006(15)
C11 0.042(2) 0.0332(18) 0.0251(18) 0.0099(14) 0.0095(16) 0.0053(16)
C12 0.0263(18) 0.0274(17) 0.0317(19) 0.0003(14) 0.0061(15) 0.0055(14)
C13 0.0248(17) 0.0157(14) 0.0266(17) -0.0017(12) 0.0075(14) -0.0015(13)
C14 0.063(3) 0.044(2) 0.072(3) -0.0144(19) 0.041(2) -0.025(2)
C15 0.0263(18) 0.0272(17) 0.0348(19) 0.0035(14) 0.0141(15) 0.0016(14)
C16 0.049(2) 0.040(2) 0.055(2) -0.0016(17) 0.033(2) 0.0024(17)
C17 0.031(2) 0.052(2) 0.044(2) -0.0066(17) 0.0157(17) -0.0012(17)
C18 0.0315(19) 0.0301(17) 0.0359(19) 0.0070(14) 0.0198(16) 0.0029(15)
C19 0.038(2) 0.054(2) 0.065(3) -0.0212(19) 0.026(2) -0.0022(18)
C20 0.015(2) 0.0137(19) 0.015(2) 0.000 -0.0013(17) 0.000
C21 0.0126(15) 0.0185(14) 0.0157(15) -0.0004(11) -0.0004(12) 0.0018(12)
C22 0.0199(16) 0.0186(15) 0.0196(16) 0.0023(12) 0.0024(13) -0.0033(12)
C23 0.028(3) 0.014(2) 0.025(2) 0.000 0.001(2) 0.000
C24 0.0221(16) 0.0124(13) 0.0159(15) 0.0052(11) 0.0065(13) -0.0028(12)
C25 0.0255(17) 0.0168(15) 0.0178(15) 0.0016(12) 0.0038(13) -0.0030(13)
C26 0.0249(18) 0.0231(16) 0.0204(16) -0.0003(12) 0.0007(14) -0.0018(13)
C27 0.039(2) 0.0230(16) 0.0205(16) -0.0023(13) 0.0143(15) 0.0004(14)
C28 0.0254(17) 0.0219(16) 0.0244(17) 0.0017(12) 0.0104(14) 0.0014(13)
C29 0.0242(16) 0.0133(14) 0.0181(15) 0.0036(11) 0.0074(13) 0.0017(12)
C30 0.031(2) 0.069(3) 0.044(2) 0.0229(19) 0.0145(18) 0.0051(18)
C31 0.0241(17) 0.0298(17) 0.0211(16) -0.0039(13) 0.0040(14) 0.0010(13)
C32 0.0262(19) 0.054(2) 0.039(2) 0.0173(17) 0.0093(16) 0.0074(17)
C33 0.0248(17) 0.0304(17) 0.0355(19) 0.0070(14) 0.0035(15) 0.0045(14)
C34 0.0175(16) 0.0234(16) 0.0237(16) 0.0017(12) 0.0069(13) 0.0000(12)
C35 0.0292(19) 0.0351(18) 0.0303(19) 0.0041(14) 0.0022(15) -0.0071(15)
C36 0.0135(15) 0.0184(14) 0.0188(15) -0.0026(12) 0.0061(12) -0.0007(12)
C37 0.0155(15) 0.0165(14) 0.0180(15) -0.0039(11) 0.0050(13) -0.0032(12)
C38 0.0158(16) 0.0213(15) 0.0219(16) -0.0037(12) 0.0020(13) 0.0005(12)
C39 0.0138(15) 0.0238(16) 0.0264(17) -0.0035(12) 0.0098(14) -0.0002(12)
C40 0.0192(16) 0.0222(15) 0.0224(16) -0.0017(12) 0.0106(13) -0.0018(13)
C41 0.0176(15) 0.0201(15) 0.0165(15) -0.0044(11) 0.0052(13) -0.0033(12)
C42 0.0147(15) 0.0266(16) 0.0183(16) -0.0008(12) 0.0092(13) -0.0004(12)
C43 0.0208(16) 0.0338(18) 0.0220(16) -0.0031(13) 0.0083(14) -0.0022(14)
C44 0.0239(17) 0.042(2) 0.0212(17) -0.0075(14) 0.0057(14) -0.0021(15)
C45 0.0196(17) 0.046(2) 0.0210(17) 0.0043(15) 0.0039(14) 0.0032(15)
C46 0.0193(17) 0.0324(17) 0.0289(18) 0.0060(14) 0.0114(15) 0.0044(14)
C47 0.0151(15) 0.0281(16) 0.0204(16) 0.0032(12) 0.0093(13) -0.0006(13)
C48 0.0126(15) 0.0263(16) 0.0171(15) 0.0016(12) 0.0022(12) 0.0021(12)
C49 0.0216(16) 0.0267(16) 0.0217(16) -0.0028(13) 0.0090(13) 0.0013(13)
C50 0.0368(19) 0.0322(18) 0.0236(17) -0.0048(14) 0.0137(15) -0.0015(15)
C51 0.033(2) 0.045(2) 0.0237(18) 0.0058(15) 0.0157(15) -0.0003(16)
C52 0.0265(18) 0.0305(17) 0.0281(18) 0.0063(14) 0.0094(15) -0.0037(14)
C53 0.0160(16) 0.0246(16) 0.0217(16) 0.0009(12) 0.0038(13) 0.0012(13)
C54 0.040(2) 0.0373(19) 0.048(2) -0.0149(16) 0.0187(18) -0.0062(16)
C55 0.0234(16) 0.0229(15) 0.0260(16) 0.0003(13) 0.0068(14) 0.0000(13)
C56 0.0324(19) 0.0339(19) 0.0348(19) 0.0066(15) 0.0058(16) -0.0055(15)
C57 0.079(3) 0.038(2) 0.075(3) 0.000(2) 0.037(3) 0.001(2)
C58 0.0331(19) 0.0315(18) 0.0279(18) -0.0077(14) 0.0065(15) 0.0023(15)
C59 0.084(3) 0.047(2) 0.052(2) -0.0059(19) 0.035(2) 0.014(2)
C60 0.061(3) 0.026(2) 0.168(5) 0.007(3) 0.049(3) 0.008(2)
C61 0.046(2) 0.0246(16) 0.0288(18) -0.0048(14) 0.0224(16) -0.0028(15)
C62 0.071(3) 0.067(3) 0.130(4) 0.040(3) -0.031(3) -0.042(3)
C63 0.041(2) 0.0344(19) 0.046(2) -0.0123(16) 0.0070(18) -0.0074(17)
C64 0.0330(19) 0.0224(16) 0.0298(18) -0.0019(13) 0.0130(15) -0.0053(14)
C65 0.041(2) 0.037(2) 0.056(2) -0.0117(17) 0.0141(19) 0.0068(17)

loop_
_atom_type_symbol
_atom_type_description
_atom_type_scat_dispersion_real
_atom_type_scat_dispersion_imag
_atom_type_scat_source
C C 0.0033 0.0016 'International Tables Vol C Tables 4.2.6.8 and 6.1.1.4'
H H 0.0000 0.0000 'International Tables Vol C Tables 4.2.6.8 and 6.1.1.4'
N N 0.0061 0.0033 'International Tables Vol C Tables 4.2.6.8 and 6.1.1.4'
O O 0.0106 0.0060 'International Tables Vol C Tables 4.2.6.8 and 6.1.1.4'
Mn Mn 0.3368 0.7283 'International Tables Vol C Tables 4.2.6.8 and 6.1.1.4'
Br Br -0.2901 2.4595 'International Tables Vol C Tables 4.2.6.8 and 6.1.1.4'

loop_
_geom_angle_atom_site_label_1
_geom_angle_atom_site_label_2
_geom_angle_atom_site_label_3
_geom_angle
_geom_angle_site_symmetry_1
_geom_angle_site_symmetry_3
_geom_angle_publ_flag
C1O Mn1 C1O 178.6(13) 2_655 . ?
C1O Mn1 C1OB 88.3(9) 2_655 . ?
C1O Mn1 C1OB 91.7(9) . . ?
C1O Mn1 C1OB 91.7(9) 2_655 2_655 ?
C1O Mn1 C1OB 88.3(9) . 2_655 ?
C1OB Mn1 C1OB 179.3(14) . 2_655 ?
C1O Mn1 C2 90.7(7) 2_655 . ?
C1O Mn1 C2 90.7(7) . . ?
C1OB Mn1 C2 89.6(7) . . ?
C1OB Mn1 C2 89.6(7) 2_655 . ?
C1O Mn1 C1 89.3(7) 2_655 . ?
C1O Mn1 C1 89.3(7) . . ?
C1OB Mn1 C1 90.4(7) . . ?
C1OB Mn1 C1 90.4(7) 2_655 . ?
C2 Mn1 C1 180.000(1) . . ?
C1O Mn1 Br1 85.5(6) 2_655 . ?
C1O Mn1 Br1 94.5(6) . . ?
C1OB Mn1 Br1 2.8(8) . . ?
C1OB Mn1 Br1 177.1(7) 2_655 . ?
C2 Mn1 Br1 89.55(15) . . ?
C1 Mn1 Br1 90.45(15) . . ?
C1O Mn1 Br1 94.5(6) 2_655 2_655 ?
C1O Mn1 Br1 85.5(6) . 2_655 ?
C1OB Mn1 Br1 177.1(7) . 2_655 ?
C1OB Mn1 Br1 2.8(8) 2_655 2_655 ?
C2 Mn1 Br1 89.55(15) . 2_655 ?
C1 Mn1 Br1 90.45(15) . 2_655 ?
Br1 Mn1 Br1 179.1(3) . 2_655 ?
C1O Mn1 Br1B 178.1(7) 2_655 . ?
C1O Mn1 Br1B 2.1(7) . . ?
C1OB Mn1 Br1B 93.6(6) . . ?
C1OB Mn1 Br1B 86.4(6) 2_655 . ?
C2 Mn1 Br1B 89.66(13) . . ?
C1 Mn1 Br1B 90.34(13) . . ?
Br1 Mn1 Br1B 96.42(18) . . ?
Br1 Mn1 Br1B 83.58(18) 2_655 . ?
C1O Mn1 Br1B 2.1(7) 2_655 2_655 ?
C1O Mn1 Br1B 178.1(7) . 2_655 ?
C1OB Mn1 Br1B 86.4(6) . 2_655 ?
C1OB Mn1 Br1B 93.6(6) 2_655 2_655 ?
C2 Mn1 Br1B 89.66(13) . 2_655 ?
C1 Mn1 Br1B 90.34(13) . 2_655 ?
Br1 Mn1 Br1B 83.58(18) . 2_655 ?
Br1 Mn1 Br1B 96.42(18) 2_655 2_655 ?
Br1B Mn1 Br1B 179.3(3) . 2_655 ?
C2O Mn2 C2O 96.5(9) 2 . ?
C2O Mn2 C3 89.2(5) 2 2 ?
C2O Mn2 C3 91.2(5) . 2 ?
C2O Mn2 C3 91.2(5) 2 . ?
C2O Mn2 C3 89.2(5) . . ?
C3 Mn2 C3 179.39(17) 2 . ?
C2O Mn2 C2OB 174.5(7) 2 . ?
C2O Mn2 C2OB 87.7(7) . . ?
C3 Mn2 C2OB 87.1(6) 2 . ?
C3 Mn2 C2OB 92.4(6) . . ?
C2O Mn2 C2OB 87.7(7) 2 2 ?
C2O Mn2 C2OB 174.5(7) . 2 ?
C3 Mn2 C2OB 92.4(6) 2 2 ?
C3 Mn2 C2OB 87.1(6) . 2 ?
C2OB Mn2 C2OB 88.3(10) . 2 ?
C2O Mn2 Br2B 99.7(3) 2 . ?
C2O Mn2 Br2B 3.7(6) . . ?
C3 Mn2 Br2B 89.4(2) 2 . ?
C3 Mn2 Br2B 91.0(2) . . ?
C2OB Mn2 Br2B 84.4(5) . . ?
C2OB Mn2 Br2B 172.4(5) 2 . ?
C2O Mn2 Br2B 3.7(6) 2 2 ?
C2O Mn2 Br2B 99.7(3) . 2 ?
C3 Mn2 Br2B 91.0(2) 2 2 ?
C3 Mn2 Br2B 89.4(2) . 2 ?
C2OB Mn2 Br2B 172.4(5) . 2 ?
C2OB Mn2 Br2B 84.4(5) 2 2 ?
Br2B Mn2 Br2B 103.0(4) . 2 ?
C2O Mn2 Br2 178.8(5) 2 . ?
C2O Mn2 Br2 84.7(5) . . ?
C3 Mn2 Br2 90.54(11) 2 . ?
C3 Mn2 Br2 89.05(11) . . ?
C2OB Mn2 Br2 4.5(6) . . ?
C2OB Mn2 Br2 91.1(5) 2 . ?
Br2B Mn2 Br2 81.44(19) . . ?
Br2B Mn2 Br2 175.3(2) 2 . ?
C2O Mn2 Br2 84.7(5) 2 2 ?
C2O Mn2 Br2 178.8(5) . 2 ?
C3 Mn2 Br2 89.05(11) 2 2 ?
C3 Mn2 Br2 90.54(11) . 2 ?
C2OB Mn2 Br2 91.1(5) . 2 ?
C2OB Mn2 Br2 4.5(6) 2 2 ?
Br2B Mn2 Br2 175.3(2) . 2 ?
Br2B Mn2 Br2 81.44(19) 2 2 ?
Br2 Mn2 Br2 94.17(12) . 2 ?
O1B Br1 Mn1 167.0(5) . . ?
O2B Br2 Mn2 165.3(5) . . ?
O1 Br1B Mn1 171.3(5) . . ?
O2 Br2B Mn2 163.1(8) . . ?
Br1B O1 C1O 6.9(13) . . ?
Br2B O2 C2O 12.7(12) . . ?
Br1 O1B C1OB 9.1(13) . . ?
Br2 O2B C2OB 13.2(10) . . ?
C1 N1 C4 180.000(1) . . ?
C2 N2 C20 180.000(1) . . ?
C3 N3 C36 178.5(3) . . ?
O1 C1O Mn1 179(2) . . ?
O2 C2O Mn2 179.5(15) . . ?
O1B C1OB Mn1 176(2) . . ?
O2B C2OB Mn2 176.6(15) . . ?
N1 C1 Mn1 180.000(1) . . ?
N2 C2 Mn1 180.000(1) . . ?
N3 C3 Mn2 179.0(3) . . ?
C5 C4 C5 122.9(3) . 2_655 ?
C5 C4 N1 118.54(17) . . ?
C5 C4 N1 118.54(17) 2_655 . ?
C6 C5 C4 117.4(3) . . ?
C6 C5 C8 122.0(2) . . ?
C4 C5 C8 120.7(2) . . ?
C7 C6 C5 120.9(3) . . ?
C7 C6 H6 119.6 . . ?
C5 C6 H6 119.6 . . ?
C6 C7 C6 120.7(4) 2_655 . ?
C6 C7 H7 119.7 2_655 . ?
C6 C7 H7 119.7 . . ?
C13 C8 C9 121.2(2) . . ?
C13 C8 C5 119.7(2) . . ?
C9 C8 C5 119.1(2) . . ?
C10 C9 C8 117.8(3) . . ?
C10 C9 C18 120.6(3) . . ?
C8 C9 C18 121.5(2) . . ?
C11 C10 C9 121.2(3) . . ?
C11 C10 H10 119.4 . . ?
C9 C10 H10 119.4 . . ?
C12 C11 C10 120.3(3) . . ?
C12 C11 H11 119.8 . . ?
C10 C11 H11 119.8 . . ?
C11 C12 C13 120.9(3) . . ?
C11 C12 H12 119.6 . . ?
C13 C12 H12 119.6 . . ?
C12 C13 C8 118.5(3) . . ?
C12 C13 C15 119.6(3) . . ?
C8 C13 C15 121.9(2) . . ?
C15 C14 H14A 109.5 . . ?
C15 C14 H14B 109.5 . . ?
H14A C14 H14B 109.5 . . ?
C15 C14 H14C 109.5 . . ?
H14A C14 H14C 109.5 . . ?
H14B C14 H14C 109.5 . . ?
C16 C15 C14 111.0(3) . . ?
C16 C15 C13 111.8(2) . . ?
C14 C15 C13 110.5(3) . . ?
C16 C15 H15 107.8 . . ?
C14 C15 H15 107.8 . . ?
C13 C15 H15 107.8 . . ?
C15 C16 H16A 109.5 . . ?
C15 C16 H16B 109.5 . . ?
H16A C16 H16B 109.5 . . ?
C15 C16 H16C 109.5 . . ?
H16A C16 H16C 109.5 . . ?
H16B C16 H16C 109.5 . . ?
C18 C17 H17C 109.5 . . ?
C18 C17 H17A 109.5 . . ?
H17C C17 H17A 109.5 . . ?
C18 C17 H17B 109.5 . . ?
H17C C17 H17B 109.5 . . ?
H17A C17 H17B 109.5 . . ?
C9 C18 C17 111.5(2) . . ?
C9 C18 C19 112.3(3) . . ?
C17 C18 C19 110.4(3) . . ?
C9 C18 H18 107.5 . . ?
C17 C18 H18 107.5 . . ?
C19 C18 H18 107.5 . . ?
C18 C19 H19C 109.5 . . ?
C18 C19 H19B 109.5 . . ?
H19C C19 H19B 109.5 . . ?
C18 C19 H19A 109.5 . . ?
H19C C19 H19A 109.5 . . ?
H19B C19 H19A 109.5 . . ?
C21 C20 C21 123.0(3) 2_655 . ?
C21 C20 N2 118.51(17) 2_655 . ?
C21 C20 N2 118.51(17) . . ?
C22 C21 C20 117.3(3) . . ?
C22 C21 C24 121.0(2) . . ?
C20 C21 C24 121.7(2) . . ?
C23 C22 C21 120.7(3) . . ?
C23 C22 H22 119.7 . . ?
C21 C22 H22 119.7 . . ?
C22 C23 C22 121.0(4) 2_655 . ?
C22 C23 H23 119.5 2_655 . ?
C22 C23 H23 119.5 . . ?
C29 C24 C25 121.6(2) . . ?
C29 C24 C21 118.9(2) . . ?
C25 C24 C21 119.5(2) . . ?
C26 C25 C24 117.6(3) . . ?
C26 C25 C31 121.5(2) . . ?
C24 C25 C31 120.9(2) . . ?
C27 C26 C25 121.4(3) . . ?
C27 C26 H26 119.3 . . ?
C25 C26 H26 119.3 . . ?
C28 C27 C26 120.0(3) . . ?
C28 C27 H27 120.0 . . ?
C26 C27 H27 120.0 . . ?
C27 C28 C29 121.4(3) . . ?
C27 C28 H28 119.3 . . ?
C29 C28 H28 119.3 . . ?
C28 C29 C24 118.1(3) . . ?
C28 C29 C34 119.7(3) . . ?
C24 C29 C34 122.2(2) . . ?
C31 C30 H30B 109.5 . . ?
C31 C30 H30C 109.5 . . ?
H30B C30 H30C 109.5 . . ?
C31 C30 H30A 109.5 . . ?
H30B C30 H30A 109.5 . . ?
H30C C30 H30A 109.5 . . ?
C25 C31 C32 114.0(2) . . ?
C25 C31 C30 111.2(2) . . ?
C32 C31 C30 109.2(3) . . ?
C25 C31 H31 107.4 . . ?
C32 C31 H31 107.4 . . ?
C30 C31 H31 107.4 . . ?
C31 C32 H32B 109.5 . . ?
C31 C32 H32A 109.5 . . ?
H32B C32 H32A 109.5 . . ?
C31 C32 H32C 109.5 . . ?
H32B C32 H32C 109.5 . . ?
H32A C32 H32C 109.5 . . ?
C34 C33 H33C 109.5 . . ?
C34 C33 H33B 109.5 . . ?
H33C C33 H33B 109.5 . . ?
C34 C33 H33A 109.5 . . ?
H33C C33 H33A 109.5 . . ?
H33B C33 H33A 109.5 . . ?
C29 C34 C33 111.9(2) . . ?
C29 C34 C35 110.7(2) . . ?
C33 C34 C35 110.7(2) . . ?
C29 C34 H34 107.8 . . ?
C33 C34 H34 107.8 . . ?
C35 C34 H34 107.8 . . ?
C34 C35 H35C 109.5 . . ?
C34 C35 H35B 109.5 . . ?
H35C C35 H35B 109.5 . . ?
C34 C35 H35A 109.5 . . ?
H35C C35 H35A 109.5 . . ?
H35B C35 H35A 109.5 . . ?
C41 C36 C37 123.1(2) . . ?
C41 C36 N3 118.8(2) . . ?
C37 C36 N3 118.1(2) . . ?
C38 C37 C36 117.0(2) . . ?
C38 C37 C48 121.9(2) . . ?
C36 C37 C48 121.1(2) . . ?
C37 C38 C39 121.2(3) . . ?
C37 C38 H38 119.4 . . ?
C39 C38 H38 119.4 . . ?
C40 C39 C38 120.7(3) . . ?
C40 C39 H39 119.6 . . ?
C38 C39 H39 119.6 . . ?
C39 C40 C41 120.5(3) . . ?
C39 C40 H40 119.7 . . ?
C41 C40 H40 119.7 . . ?
C40 C41 C36 117.4(2) . . ?
C40 C41 C42 120.5(2) . . ?
C36 C41 C42 122.1(2) . . ?
C47 C42 C43 121.0(3) . . ?
C47 C42 C41 119.3(2) . . ?
C43 C42 C41 119.7(2) . . ?
C44 C43 C42 117.9(3) . . ?
C44 C43 C58 120.6(3) . . ?
C42 C43 C58 121.5(3) . . ?
C45 C44 C43 121.2(3) . . ?
C45 C44 H44 119.4 . . ?
C43 C44 H44 119.4 . . ?
C46 C45 C44 120.3(3) . . ?
C46 C45 H45 119.8 . . ?
C44 C45 H45 119.8 . . ?
C45 C46 C47 121.1(3) . . ?
C45 C46 H46 119.5 . . ?
C47 C46 H46 119.5 . . ?
C46 C47 C42 118.5(3) . . ?
C46 C47 C55 119.2(3) . . ?
C42 C47 C55 122.2(2) . . ?
C53 C48 C49 121.1(3) . . ?
C53 C48 C37 119.4(2) . . ?
C49 C48 C37 119.5(2) . . ?
C50 C49 C48 118.6(3) . . ?
C50 C49 C61 120.0(2) . . ?
C48 C49 C61 121.4(2) . . ?
C51 C50 C49 120.5(3) . . ?
C51 C50 H50 119.7 . . ?
C49 C50 H50 119.7 . . ?
C52 C51 C50 120.2(3) . . ?
C52 C51 H51 119.9 . . ?
C50 C51 H51 119.9 . . ?
C51 C52 C53 121.6(3) . . ?
C51 C52 H52 119.2 . . ?
C53 C52 H52 119.2 . . ?
C52 C53 C48 117.9(3) . . ?
C52 C53 C64 120.2(3) . . ?
C48 C53 C64 121.9(2) . . ?
C55 C54 H54C 109.5 . . ?
C55 C54 H54A 109.5 . . ?
H54C C54 H54A 109.5 . . ?
C55 C54 H54B 109.5 . . ?
H54C C54 H54B 109.5 . . ?
H54A C54 H54B 109.5 . . ?
C56 C55 C54 109.5(2) . . ?
C56 C55 C47 112.5(2) . . ?
C54 C55 C47 111.2(2) . . ?
C56 C55 H55 107.9 . . ?
C54 C55 H55 107.9 . . ?
C47 C55 H55 107.9 . . ?
C55 C56 H56C 109.5 . . ?
C55 C56 H56B 109.5 . . ?
H56C C56 H56B 109.5 . . ?
C55 C56 H56A 109.5 . . ?
H56C C56 H56A 109.5 . . ?
H56B C56 H56A 109.5 . . ?
C58 C57 H57A 109.5 . . ?
C58 C57 H57B 109.5 . . ?
H57A C57 H57B 109.5 . . ?
C58 C57 H57C 109.5 . . ?
H57A C57 H57C 109.5 . . ?
H57B C57 H57C 109.5 . . ?
C57 C58 C59 110.5(3) . . ?
C57 C58 C43 110.6(3) . . ?
C59 C58 C43 113.6(3) . . ?
C57 C58 H58 107.3 . . ?
C59 C58 H58 107.3 . . ?
C43 C58 H58 107.3 . . ?
C58 C59 H59A 109.5 . . ?
C58 C59 H59C 109.5 . . ?
H59A C59 H59C 109.5 . . ?
C58 C59 H59B 109.5 . . ?
H59A C59 H59B 109.5 . . ?
H59C C59 H59B 109.5 . . ?
C61 C60 H60A 109.5 . . ?
C61 C60 H60C 109.5 . . ?
H60A C60 H60C 109.5 . . ?
C61 C60 H60B 109.5 . . ?
H60A C60 H60B 109.5 . . ?
H60C C60 H60B 109.5 . . ?
C60 C61 C62 109.7(3) . . ?
C60 C61 C49 112.0(3) . . ?
C62 C61 C49 112.8(3) . . ?
C60 C61 H61 107.4 . . ?
C62 C61 H61 107.4 . . ?
C49 C61 H61 107.4 . . ?
C61 C62 H62A 109.5 . . ?
C61 C62 H62B 109.5 . . ?
H62A C62 H62B 109.5 . . ?
C61 C62 H62C 109.5 . . ?
H62A C62 H62C 109.5 . . ?
H62B C62 H62C 109.5 . . ?
C64 C63 H63A 109.5 . . ?
C64 C63 H63C 109.5 . . ?
H63A C63 H63C 109.5 . . ?
C64 C63 H63B 109.5 . . ?
H63A C63 H63B 109.5 . . ?
H63C C63 H63B 109.5 . . ?
C53 C64 C63 110.9(3) . . ?
C53 C64 C65 111.6(2) . . ?
C63 C64 C65 110.6(3) . . ?
C53 C64 H64 107.9 . . ?
C63 C64 H64 107.9 . . ?
C65 C64 H64 107.9 . . ?
C64 C65 H65A 109.5 . . ?
C64 C65 H65B 109.5 . . ?
H65A C65 H65B 109.5 . . ?
C64 C65 H65C 109.5 . . ?
H65A C65 H65C 109.5 . . ?
H65B C65 H65C 109.5 . . ?

loop_
_geom_bond_atom_site_label_1
_geom_bond_atom_site_label_2
_geom_bond_distance
_geom_bond_site_symmetry_2
_geom_bond_publ_flag
Mn1 C1O 1.886(12) 2_655 ?
Mn1 C1O 1.886(12) . ?
Mn1 C1OB 1.902(14) . ?
Mn1 C1OB 1.902(14) 2_655 ?
Mn1 C2 1.911(4) . ?
Mn1 C1 1.918(4) . ?
Mn1 Br1 2.319(5) . ?
Mn1 Br1 2.319(5) 2_655 ?
Mn1 Br1B 2.352(4) . ?
Mn1 Br1B 2.352(4) 2_655 ?
Mn2 C2O 1.858(9) 2 ?
Mn2 C2O 1.858(9) . ?
Mn2 C3 1.915(3) 2 ?
Mn2 C3 1.915(3) . ?
Mn2 C2OB 1.925(13) . ?
Mn2 C2OB 1.925(13) 2 ?
Mn2 Br2B 2.330(6) . ?
Mn2 Br2B 2.330(6) 2 ?
Mn2 Br2 2.371(3) . ?
Mn2 Br2 2.371(3) 2 ?
Br1 O1B 0.739(5) . ?
Br2 O2B 0.715(4) . ?
Br1B O1 0.698(4) . ?
Br2B O2 0.704(5) . ?
O1 C1O 1.158(13) . ?
O2 C2O 1.153(10) . ?
O1B C1OB 1.144(16) . ?
O2B C2OB 1.145(13) . ?
N1 C1 1.163(4) . ?
N1 C4 1.409(5) . ?
N2 C2 1.164(4) . ?
N2 C20 1.408(4) . ?
N3 C3 1.161(3) . ?
N3 C36 1.408(3) . ?
C4 C5 1.403(3) . ?
C4 C5 1.403(3) 2_655 ?
C5 C6 1.387(4) . ?
C5 C8 1.494(4) . ?
C6 C7 1.385(3) . ?
C6 H6 0.9500 . ?
C7 C6 1.385(3) 2_655 ?
C7 H7 0.9500 . ?
C8 C13 1.400(4) . ?
C8 C9 1.411(4) . ?
C9 C10 1.391(4) . ?
C9 C18 1.518(4) . ?
C10 C11 1.379(4) . ?
C10 H10 0.9500 . ?
C11 C12 1.378(4) . ?
C11 H11 0.9500 . ?
C12 C13 1.389(4) . ?
C12 H12 0.9500 . ?
C13 C15 1.525(4) . ?
C14 C15 1.518(4) . ?
C14 H14A 0.9800 . ?
C14 H14B 0.9800 . ?
C14 H14C 0.9800 . ?
C15 C16 1.516(4) . ?
C15 H15 1.0000 . ?
C16 H16A 0.9800 . ?
C16 H16B 0.9800 . ?
C16 H16C 0.9800 . ?
C17 C18 1.519(4) . ?
C17 H17C 0.9800 . ?
C17 H17A 0.9800 . ?
C17 H17B 0.9800 . ?
C18 C19 1.526(4) . ?
C18 H18 1.0000 . ?
C19 H19C 0.9800 . ?
C19 H19B 0.9800 . ?
C19 H19A 0.9800 . ?
C20 C21 1.398(3) 2_655 ?
C20 C21 1.398(3) . ?
C21 C22 1.388(3) . ?
C21 C24 1.498(4) . ?
C22 C23 1.378(3) . ?
C22 H22 0.9500 . ?
C23 C22 1.378(3) 2_655 ?
C23 H23 0.9500 . ?
C24 C29 1.403(4) . ?
C24 C25 1.410(4) . ?
C25 C26 1.394(4) . ?
C25 C31 1.516(4) . ?
C26 C27 1.380(4) . ?
C26 H26 0.9500 . ?
C27 C28 1.378(4) . ?
C27 H27 0.9500 . ?
C28 C29 1.387(4) . ?
C28 H28 0.9500 . ?
C29 C34 1.520(4) . ?
C30 C31 1.532(4) . ?
C30 H30B 0.9800 . ?
C30 H30C 0.9800 . ?
C30 H30A 0.9800 . ?
C31 C32 1.528(4) . ?
C31 H31 1.0000 . ?
C32 H32B 0.9800 . ?
C32 H32A 0.9800 . ?
C32 H32C 0.9800 . ?
C33 C34 1.525(4) . ?
C33 H33C 0.9800 . ?
C33 H33B 0.9800 . ?
C33 H33A 0.9800 . ?
C34 C35 1.534(4) . ?
C34 H34 1.0000 . ?
C35 H35C 0.9800 . ?
C35 H35B 0.9800 . ?
C35 H35A 0.9800 . ?
C36 C41 1.396(4) . ?
C36 C37 1.405(4) . ?
C37 C38 1.379(4) . ?
C37 C48 1.496(4) . ?
C38 C39 1.383(4) . ?
C38 H38 0.9500 . ?
C39 C40 1.381(4) . ?
C39 H39 0.9500 . ?
C40 C41 1.392(4) . ?
C40 H40 0.9500 . ?
C41 C42 1.495(4) . ?
C42 C47 1.404(4) . ?
C42 C43 1.409(4) . ?
C43 C44 1.395(4) . ?
C43 C58 1.525(4) . ?
C44 C45 1.379(4) . ?
C44 H44 0.9500 . ?
C45 C46 1.370(4) . ?
C45 H45 0.9500 . ?
C46 C47 1.391(4) . ?
C46 H46 0.9500 . ?
C47 C55 1.531(4) . ?
C48 C53 1.406(4) . ?
C48 C49 1.406(4) . ?
C49 C50 1.394(4) . ?
C49 C61 1.527(4) . ?
C50 C51 1.385(4) . ?
C50 H50 0.9500 . ?
C51 C52 1.373(4) . ?
C51 H51 0.9500 . ?
C52 C53 1.393(4) . ?
C52 H52 0.9500 . ?
C53 C64 1.512(4) . ?
C54 C55 1.527(4) . ?
C54 H54C 0.9800 . ?
C54 H54A 0.9800 . ?
C54 H54B 0.9800 . ?
C55 C56 1.519(4) . ?
C55 H55 1.0000 . ?
C56 H56C 0.9800 . ?
C56 H56B 0.9800 . ?
C56 H56A 0.9800 . ?
C57 C58 1.517(5) . ?
C57 H57A 0.9800 . ?
C57 H57B 0.9800 . ?
C57 H57C 0.9800 . ?
C58 C59 1.520(4) . ?
C58 H58 1.0000 . ?
C59 H59A 0.9800 . ?
C59 H59C 0.9800 . ?
C59 H59B 0.9800 . ?
C60 C61 1.494(5) . ?
C60 H60A 0.9800 . ?
C60 H60C 0.9800 . ?
C60 H60B 0.9800 . ?
C61 C62 1.498(5) . ?
C61 H61 1.0000 . ?
C62 H62A 0.9800 . ?
C62 H62B 0.9800 . ?
C62 H62C 0.9800 . ?
C63 C64 1.526(4) . ?
C63 H63A 0.9800 . ?
C63 H63C 0.9800 . ?
C63 H63B 0.9800 . ?
C64 C65 1.537(4) . ?
C64 H64 1.0000 . ?
C65 H65A 0.9800 . ?
C65 H65B 0.9800 . ?
C65 H65C 0.9800 . ?
